data_7119271
loop_
_publ_author_name
'Iyer, Akila'
'Jockusch, Steffen'
'Sivaguru, Jayaraman'

_publ_section_title
;
 A photo-auxiliary approach - enabling excited state classical
 phototransformations with metal free visible light irradiation.
;
_journal_issue 10
_journal_name_full 'Chemical communications (Cambridge, England)'
_journal_page_first 1692
_journal_page_last 1695
_journal_paper_doi 10.1039/c6cc09261f
_journal_volume 53
_journal_year 2017
_chemical_formula_moiety 'C16 H14 N2 O4'
_chemical_formula_sum 'C16 H14 N2 O4'
_chemical_formula_weight 298.29
_space_group_crystal_system monoclinic
_space_group_IT_number 14
_space_group_name_Hall '-P 2ybc'
_space_group_name_H-M_alt 'P 1 21/c 1'
_symmetry_space_group_name_Hall '-P 2ybc'
_symmetry_space_group_name_H-M 'P 1 21/c 1'
_atom_sites_solution_hydrogens geom
_audit_creation_date 2016-06-14
_audit_creation_method
;
Olex2 1.2
(compiled 2016.02.19 svn.r3266 for OlexSys, GUI svn.r5155)
;
_audit_update_record
;
2016-09-15 deposited with the CCDC.
2017-01-03 downloaded from the CCDC.
;
_cell_angle_alpha 90
_cell_angle_beta 103.875(2)
_cell_angle_gamma 90
_cell_formula_units_Z 16
_cell_length_a 32.0290(13)
_cell_length_b 11.6208(5)
_cell_length_c 16.5874(7)
_cell_measurement_reflns_used 9731
_cell_measurement_temperature 100(2)
_cell_measurement_theta_max 66.671
_cell_measurement_theta_min 2.842
_cell_volume 5993.7(4)
_computing_cell_refinement 'SAINT v8.34A (Bruker, 2013)'
_computing_data_reduction 'SAINT v8.34A (Bruker, 2013)'
_computing_molecular_graphics 'Olex2 (Dolomanov et al., 2009)'
_computing_publication_material 'Olex2 (Dolomanov et al., 2009)'
_computing_structure_refinement 'XL (Sheldrick, 2008)'
_diffrn_ambient_temperature 99.96
_diffrn_measured_fraction_theta_full 0.998
_diffrn_measured_fraction_theta_max 0.998
_diffrn_measurement_device_type 'Bruker APEX-II CCD'
_diffrn_measurement_method '\f and \w scans'
_diffrn_radiation_type CuK\a
_diffrn_radiation_wavelength 1.54178
_diffrn_reflns_av_R_equivalents 0.0303
_diffrn_reflns_av_unetI/netI 0.0163
_diffrn_reflns_Laue_measured_fraction_full 0.998
_diffrn_reflns_Laue_measured_fraction_max 0.998
_diffrn_reflns_limit_h_max 38
_diffrn_reflns_limit_h_min -38
_diffrn_reflns_limit_k_max 13
_diffrn_reflns_limit_k_min -13
_diffrn_reflns_limit_l_max 19
_diffrn_reflns_limit_l_min -19
_diffrn_reflns_number 81097
_diffrn_reflns_point_group_measured_fraction_full 0.998
_diffrn_reflns_point_group_measured_fraction_max 0.998
_diffrn_reflns_theta_full 66.741
_diffrn_reflns_theta_max 66.741
_diffrn_reflns_theta_min 1.421
_diffrn_standards_number 0
_exptl_absorpt_coefficient_mu 0.803
_exptl_absorpt_correction_T_max 0.7528
_exptl_absorpt_correction_T_min 0.6937
_exptl_absorpt_correction_type multi-scan
_exptl_absorpt_process_details
;
SADABS-2014/2 (Bruker,2014/2) was used for absorption correction.
wR2(int) was 0.0693 before and 0.0439 after correction.
The Ratio of minimum to maximum transmission is 0.9215.
The \l/2 correction factor is 0.00150.
;
_exptl_crystal_colour colourless
_exptl_crystal_colour_primary colourless
_exptl_crystal_density_diffrn 1.322
_exptl_crystal_description chunk
_exptl_crystal_F_000 2496
_exptl_crystal_size_max 0.3
_exptl_crystal_size_mid 0.28
_exptl_crystal_size_min 0.27
_refine_diff_density_max 1.537
_refine_diff_density_min -0.455
_refine_diff_density_rms 0.064
_refine_ls_extinction_method none
_refine_ls_goodness_of_fit_ref 1.041
_refine_ls_hydrogen_treatment constr
_refine_ls_matrix_type full
_refine_ls_number_parameters 801
_refine_ls_number_reflns 10593
_refine_ls_number_restraints 0
_refine_ls_restrained_S_all 1.041
_refine_ls_R_factor_all 0.0646
_refine_ls_R_factor_gt 0.0612
_refine_ls_shift/su_max 0.000
_refine_ls_shift/su_mean 0.000
_refine_ls_structure_factor_coef Fsqd
_refine_ls_weighting_details 'w=1/[\s^2^(Fo^2^)+(0.0946P)^2^+7.5792P] where P=(Fo^2^+2Fc^2^)/3'
_refine_ls_weighting_scheme calc
_refine_ls_wR_factor_gt 0.1726
_refine_ls_wR_factor_ref 0.1768
_reflns_Friedel_coverage 0.000
_reflns_number_gt 9800
_reflns_number_total 10593
_reflns_threshold_expression 'I > 2\s(I)'
_cod_data_source_file c6cc09261f2.cif
_cod_data_source_block compd_1
_cod_depositor_comments 'Adding full bibliography for 7119269--7119271.cif.'
_cod_database_code 7119271
_shelx_space_group_comment
;
The symmetry employed for this shelxl refinement is uniquely defined
by the following loop, which should always be used as a source of
symmetry information in preference to the above space-group names.
They are only intended as comments.
;
_shelx_estimated_absorpt_t_max 0.812
_shelx_estimated_absorpt_t_min 0.795
_olex2_refinement_description
;
1. Fixed Uiso
 At 1.2 times of:
  All C(H) groups, All C(H,H) groups
 At 1.5 times of:
  All C(H,H,H) groups
2.a Aromatic/amide H refined with riding coordinates:
 C1(H1), C2(H2), C8(H8), C9(H9), C22(H22), C23(H23), C27(H27), C28(H28),
 C38(H38), C39(H39), C43(H43), C44(H44), C54(H54), C55(H55), C59(H59), C60(H60)
2.b X=CH2 refined with riding coordinates:
 C15(H15A,H15B), C16(H16A,H16B), C17(H17A,H17B), C31(H31A,H31B), C33(H33A,
 H33B), C48(H48A,H48B), C49(H49A,H49B), C63(H63A,H63B)
2.c Idealised Me refined as rotating group:
 C7(H7A,H7B,H7C), C14(H14A,H14B,H14C), C24(H24A,H24B,H24C), C32(H32A,H32B,
 H32C), C40(H40A,H40B,H40C), C47(H47A,H47B,H47C), C56(H56A,H56B,H56C), C64(H64A,
 H64B,H64C)
;
_shelx_shelxl_version_number 2014/7
_olex2_submission_special_instructions 'No special instructions were received'

loop_
_space_group_symop_operation_xyz
'x, y, z'
'-x, y+1/2, -z+1/2'
'-x, -y, -z'
'x, -y-1/2, z-1/2'

loop_
_atom_site_label
_atom_site_type_symbol
_atom_site_fract_x
_atom_site_fract_y
_atom_site_fract_z
_atom_site_U_iso_or_equiv
_atom_site_adp_type
_atom_site_occupancy
_atom_site_site_symmetry_order
_atom_site_calc_flag
_atom_site_refinement_flags_posn
O1 O -0.33140(6) 0.42401(15) -0.29369(13) 0.0422(5) Uani 1 1 d .
O2 O -0.32825(6) 0.15649(17) -0.17486(12) 0.0411(5) Uani 1 1 d .
O3 O -0.22364(7) 0.30830(16) -0.28565(12) 0.0429(5) Uani 1 1 d .
O4 O -0.28914(6) 0.06761(15) -0.35776(11) 0.0386(4) Uani 1 1 d .
O5 O -0.26499(5) -0.13720(15) -0.06934(10) 0.0311(4) Uani 1 1 d .
O6 O -0.15966(5) -0.06165(13) 0.02210(10) 0.0293(4) Uani 1 1 d .
O7 O -0.21282(6) -0.41880(14) -0.05994(12) 0.0373(4) Uani 1 1 d .
O8 O -0.17699(5) -0.31384(16) 0.15135(11) 0.0372(4) Uani 1 1 d .
O9 O -0.00995(5) 0.14303(15) 0.18349(11) 0.0356(4) Uani 1 1 d .
O10 O 0.00627(5) 0.42795(13) 0.08707(10) 0.0277(4) Uani 1 1 d .
O11 O -0.05302(6) 0.08555(15) -0.01851(11) 0.0396(4) Uani 1 1 d .
O12 O -0.10254(6) 0.38436(17) 0.01388(11) 0.0403(4) Uani 1 1 d .
O13 O -0.49565(5) 0.85805(15) 0.19995(11) 0.0344(4) Uani 1 1 d .
O14 O -0.45335(6) 0.91990(14) 0.02610(11) 0.0337(4) Uani 1 1 d .
O15 O -0.51180(5) 0.57509(14) 0.07397(10) 0.0306(4) Uani 1 1 d .
O16 O -0.40413(5) 0.64073(15) 0.09263(10) 0.0316(4) Uani 1 1 d .
N1 N -0.30556(7) 0.24175(17) -0.30723(13) 0.0336(5) Uani 1 1 d .
N2 N -0.27650(6) 0.23416(17) -0.23131(12) 0.0275(4) Uani 1 1 d .
N3 N -0.22177(6) -0.22813(16) 0.04063(11) 0.0234(4) Uani 1 1 d .
N4 N -0.19095(6) -0.24073(16) -0.00431(12) 0.0251(4) Uani 1 1 d .
N5 N -0.05686(6) 0.26208(17) 0.09846(12) 0.0286(4) Uani 1 1 d .
N6 N -0.03084(7) 0.26039(17) 0.04309(13) 0.0316(5) Uani 1 1 d .
N7 N -0.45081(6) 0.74470(16) 0.14696(11) 0.0252(4) Uani 1 1 d .
N8 N -0.47862(6) 0.75024(16) 0.06936(12) 0.0259(4) Uani 1 1 d .
C1 C -0.39216(11) 0.2080(4) -0.56888(18) 0.0602(10) Uani 1 1 d .
H1 H -0.4051 0.1745 -0.6211 0.072 Uiso 1 1 calc R
C2 C -0.36066(10) 0.1479(3) -0.51357(16) 0.0464(7) Uani 1 1 d .
H2 H -0.3516 0.0739 -0.5269 0.056 Uiso 1 1 calc R
C3 C -0.34286(8) 0.1993(2) -0.43823(15) 0.0312(5) Uani 1 1 d .
C4 C -0.30971(8) 0.1550(2) -0.36716(15) 0.0288(5) Uani 1 1 d .
C5 C -0.23275(8) 0.2486(2) -0.23277(14) 0.0281(5) Uani 1 1 d .
C6 C -0.20111(8) 0.1793(2) -0.17282(15) 0.0333(6) Uani 1 1 d .
C7 C -0.15873(10) 0.2360(4) -0.1373(2) 0.0703(11) Uani 1 1 d .
H7A H -0.1389 0.1802 -0.1041 0.105 Uiso 1 1 calc GR
H7B H -0.1628 0.3007 -0.1020 0.105 Uiso 1 1 calc GR
H7C H -0.1467 0.2644 -0.1826 0.105 Uiso 1 1 calc GR
C8 C -0.40522(9) 0.3156(4) -0.5499(2) 0.0612(11) Uani 1 1 d .
H8 H -0.4269 0.3547 -0.5896 0.073 Uiso 1 1 calc R
C9 C -0.38733(8) 0.3686(3) -0.47393(19) 0.0453(7) Uani 1 1 d .
H9 H -0.3963 0.4426 -0.4607 0.054 Uiso 1 1 calc R
C10 C -0.35575(7) 0.3075(2) -0.41878(16) 0.0312(5) Uani 1 1 d .
C11 C -0.33121(7) 0.3386(2) -0.33397(16) 0.0305(5) Uani 1 1 d .
C12 C -0.29330(7) 0.20125(19) -0.16296(15) 0.0277(5) Uani 1 1 d .
C13 C -0.26749(8) 0.2352(2) -0.07930(15) 0.0284(5) Uani 1 1 d .
C14 C -0.26350(9) 0.1471(2) -0.01225(16) 0.0382(6) Uani 1 1 d .
H14A H -0.2508 0.1825 0.0416 0.057 Uiso 1 1 calc GR
H14B H -0.2450 0.0840 -0.0223 0.057 Uiso 1 1 calc GR
H14C H -0.2921 0.1168 -0.0122 0.057 Uiso 1 1 calc GR
C15 C -0.25356(9) 0.3425(2) -0.06767(16) 0.0384(6) Uani 1 1 d .
H15A H -0.2601 0.3960 -0.1122 0.046 Uiso 1 1 calc R
H15B H -0.2370 0.3661 -0.0148 0.046 Uiso 1 1 calc R
C16 C -0.20946(9) 0.0698(2) -0.16191(17) 0.0407(6) Uani 1 1 d .
H16A H -0.2356 0.0366 -0.1925 0.049 Uiso 1 1 calc R
H16B H -0.1894 0.0244 -0.1235 0.049 Uiso 1 1 calc R
C17 C -0.30458(7) -0.3364(2) 0.04252(15) 0.0284(5) Uani 1 1 d .
H17A H -0.2831 -0.3900 0.0368 0.034 Uiso 1 1 calc R
H17B H -0.3288 -0.3616 0.0616 0.034 Uiso 1 1 calc R
C18 C -0.30087(7) -0.22694(19) 0.02394(13) 0.0236(5) Uani 1 1 d .
C19 C -0.26265(7) -0.18983(18) -0.00578(13) 0.0224(4) Uani 1 1 d .
C20 C -0.18944(7) -0.33694(19) -0.05441(14) 0.0255(5) Uani 1 1 d .
C21 C -0.15479(7) -0.3095(2) -0.09660(14) 0.0248(5) Uani 1 1 d .
C22 C -0.13854(8) -0.3759(2) -0.15060(15) 0.0331(5) Uani 1 1 d .
H22 H -0.1492 -0.4510 -0.1661 0.040 Uiso 1 1 calc R
C23 C -0.10568(9) -0.3280(2) -0.18148(16) 0.0381(6) Uani 1 1 d .
H23 H -0.0934 -0.3718 -0.2184 0.046 Uiso 1 1 calc R
C24 C -0.33507(8) -0.1377(2) 0.02122(16) 0.0329(5) Uani 1 1 d .
H24A H -0.3613 -0.1748 0.0292 0.049 Uiso 1 1 calc GR
H24B H -0.3413 -0.0988 -0.0328 0.049 Uiso 1 1 calc GR
H24C H -0.3250 -0.0812 0.0655 0.049 Uiso 1 1 calc GR
C25 C -0.16242(7) -0.15299(18) -0.01326(13) 0.0219(4) Uani 1 1 d .
C26 C -0.13920(7) -0.19977(19) -0.07325(13) 0.0224(4) Uani 1 1 d .
C27 C -0.09043(8) -0.2180(2) -0.15972(15) 0.0347(6) Uani 1 1 d .
H27 H -0.0684 -0.1873 -0.1828 0.042 Uiso 1 1 calc R
C28 C -0.10687(7) -0.1517(2) -0.10445(14) 0.0271(5) Uani 1 1 d .
H28 H -0.0963 -0.0765 -0.0889 0.033 Uiso 1 1 calc R
C29 C -0.20845(7) -0.25499(19) 0.12619(14) 0.0252(5) Uani 1 1 d .
C30 C -0.23294(7) -0.1999(2) 0.18151(14) 0.0270(5) Uani 1 1 d .
C31 C -0.23979(8) -0.0874(2) 0.17673(15) 0.0339(5) Uani 1 1 d .
H31A H -0.2291 -0.0426 0.1382 0.041 Uiso 1 1 calc R
H31B H -0.2554 -0.0515 0.2118 0.041 Uiso 1 1 calc R
C32 C -0.24324(9) -0.2775(3) 0.24626(16) 0.0402(6) Uani 1 1 d .
H32A H -0.2564 -0.2324 0.2836 0.060 Uiso 1 1 calc GR
H32B H -0.2167 -0.3134 0.2783 0.060 Uiso 1 1 calc GR
H32C H -0.2633 -0.3374 0.2193 0.060 Uiso 1 1 calc GR
C33 C -0.07429(11) 0.4235(3) 0.22227(19) 0.0495(7) Uani 1 1 d .
H33A H -0.0447 0.4189 0.2224 0.059 Uiso 1 1 calc R
H33B H -0.0827 0.4531 0.2693 0.059 Uiso 1 1 calc R
C34 C -0.10411(9) 0.3883(2) 0.15582(18) 0.0404(6) Uani 1 1 d .
C35 C -0.09079(9) 0.3416(2) 0.08132(16) 0.0330(5) Uani 1 1 d .
C36 C 0.00082(7) 0.34467(19) 0.04302(14) 0.0241(5) Uani 1 1 d .
C37 C 0.02320(7) 0.3027(2) -0.01986(14) 0.0255(5) Uani 1 1 d .
C38 C 0.05639(8) 0.3524(2) -0.04794(15) 0.0318(5) Uani 1 1 d .
H38 H 0.0675 0.4260 -0.0291 0.038 Uiso 1 1 calc R
C39 C 0.07274(9) 0.2899(3) -0.10496(17) 0.0430(7) Uani 1 1 d .
H39 H 0.0954 0.3215 -0.1259 0.052 Uiso 1 1 calc R
C40 C -0.06611(8) 0.1388(2) 0.29956(16) 0.0367(6) Uani 1 1 d .
H40A H -0.0889 0.1020 0.3206 0.055 Uiso 1 1 calc GR
H40B H -0.0610 0.2166 0.3226 0.055 Uiso 1 1 calc GR
H40C H -0.0396 0.0934 0.3162 0.055 Uiso 1 1 calc GR
C41 C -0.07963(8) 0.1455(2) 0.20640(17) 0.0357(6) Uani 1 1 d .
C42 C -0.04452(8) 0.1862(2) 0.16718(15) 0.0323(5) Uani 1 1 d .
C43 C 0.05652(11) 0.1821(3) -0.13177(17) 0.0477(8) Uani 1 1 d .
H43 H 0.0689 0.1406 -0.1696 0.057 Uiso 1 1 calc R
C44 C 0.02282(10) 0.1334(2) -0.10489(15) 0.0388(6) Uani 1 1 d .
H44 H 0.0115 0.0601 -0.1242 0.047 Uiso 1 1 calc R
C45 C 0.00624(8) 0.1962(2) -0.04859(14) 0.0287(5) Uani 1 1 d .
C46 C -0.02921(8) 0.1672(2) -0.00969(14) 0.0296(5) Uani 1 1 d .
C47 C -0.15334(10) 0.4019(3) 0.1408(2) 0.0503(8) Uani 1 1 d .
H47A H -0.1669 0.3257 0.1344 0.076 Uiso 1 1 calc GR
H47B H -0.1642 0.4471 0.0903 0.076 Uiso 1 1 calc GR
H47C H -0.1601 0.4414 0.1883 0.076 Uiso 1 1 calc GR
C48 C -0.11784(9) 0.1146(2) 0.15884(19) 0.0428(6) Uani 1 1 d .
H48A H -0.1395 0.0852 0.1837 0.051 Uiso 1 1 calc R
H48B H -0.1234 0.1220 0.1002 0.051 Uiso 1 1 calc R
C49 C -0.38805(9) 0.8933(2) 0.25756(18) 0.0411(6) Uani 1 1 d .
H49A H -0.3866 0.8971 0.2011 0.049 Uiso 1 1 calc R
H49B H -0.3642 0.9174 0.3002 0.049 Uiso 1 1 calc R
C50 C -0.42358(8) 0.8543(2) 0.27707(16) 0.0343(6) Uani 1 1 d .
C51 C -0.46077(8) 0.8169(2) 0.20883(14) 0.0293(5) Uani 1 1 d .
C52 C -0.47726(7) 0.83839(19) 0.01250(14) 0.0249(5) Uani 1 1 d .
C53 C -0.51028(7) 0.8054(2) -0.06234(14) 0.0255(5) Uani 1 1 d .
C54 C -0.52424(9) 0.8653(2) -0.13621(15) 0.0356(6) Uani 1 1 d .
H54 H -0.5127 0.9384 -0.1446 0.043 Uiso 1 1 calc R
C55 C -0.55593(10) 0.8134(3) -0.19726(16) 0.0458(7) Uani 1 1 d .
H55 H -0.5665 0.8523 -0.2484 0.055 Uiso 1 1 calc R
C56 C -0.43104(9) 0.8518(2) 0.36303(15) 0.0376(6) Uani 1 1 d .
H56A H -0.4069 0.8890 0.4018 0.056 Uiso 1 1 calc GR
H56B H -0.4334 0.7718 0.3801 0.056 Uiso 1 1 calc GR
H56C H -0.4577 0.8931 0.3634 0.056 Uiso 1 1 calc GR
C57 C -0.52711(7) 0.6988(2) -0.04944(14) 0.0251(5) Uani 1 1 d .
C58 C -0.50702(7) 0.66010(19) 0.03626(14) 0.0239(5) Uani 1 1 d .
C59 C -0.55814(8) 0.6464(2) -0.11073(16) 0.0325(5) Uani 1 1 d .
H59 H -0.5693 0.5727 -0.1025 0.039 Uiso 1 1 calc R
C60 C -0.57247(9) 0.7062(3) -0.18547(16) 0.0423(7) Uani 1 1 d .
H60 H -0.5939 0.6728 -0.2288 0.051 Uiso 1 1 calc R
C61 C -0.41523(7) 0.6717(2) 0.15379(14) 0.0279(5) Uani 1 1 d .
C62 C -0.39792(9) 0.6198(2) 0.23819(16) 0.0352(6) Uani 1 1 d .
C63 C -0.42505(10) 0.5743(2) 0.27945(18) 0.0446(7) Uani 1 1 d .
H63A H -0.4551 0.5749 0.2554 0.054 Uiso 1 1 calc R
H63B H -0.4143 0.5414 0.3328 0.054 Uiso 1 1 calc R
C64 C -0.34951(8) 0.6118(2) 0.26269(17) 0.0394(6) Uani 1 1 d .
H64A H -0.3393 0.5712 0.2192 0.059 Uiso 1 1 calc GR
H64B H -0.3406 0.5695 0.3151 0.059 Uiso 1 1 calc GR
H64C H -0.3372 0.6894 0.2696 0.059 Uiso 1 1 calc GR

loop_
_atom_site_aniso_label
_atom_site_aniso_U_11
_atom_site_aniso_U_22
_atom_site_aniso_U_33
_atom_site_aniso_U_23
_atom_site_aniso_U_13
_atom_site_aniso_U_12
O1 0.0353(10) 0.0265(9) 0.0635(12) -0.0101(9) 0.0092(9) 0.0071(7)
O2 0.0272(9) 0.0426(11) 0.0536(12) -0.0185(9) 0.0101(8) -0.0084(8)
O3 0.0633(13) 0.0336(10) 0.0364(10) 0.0103(8) 0.0210(9) 0.0027(9)
O4 0.0489(11) 0.0257(9) 0.0385(10) -0.0080(7) 0.0053(8) 0.0083(8)
O5 0.0344(9) 0.0340(9) 0.0249(8) 0.0060(7) 0.0072(7) -0.0038(7)
O6 0.0300(8) 0.0230(8) 0.0336(9) -0.0055(7) 0.0052(7) -0.0029(6)
O7 0.0409(10) 0.0247(9) 0.0513(11) -0.0072(8) 0.0208(8) -0.0121(7)
O8 0.0305(9) 0.0362(10) 0.0419(10) 0.0040(8) 0.0031(8) 0.0100(7)
O9 0.0312(9) 0.0338(9) 0.0447(10) -0.0030(8) 0.0151(8) 0.0009(7)
O10 0.0290(8) 0.0231(8) 0.0310(8) -0.0038(7) 0.0071(7) -0.0006(6)
O11 0.0545(11) 0.0273(9) 0.0361(10) -0.0049(7) 0.0095(8) -0.0111(8)
O12 0.0398(10) 0.0498(11) 0.0276(9) 0.0037(8) 0.0007(7) -0.0077(8)
O13 0.0328(9) 0.0339(9) 0.0368(9) 0.0030(7) 0.0088(7) 0.0055(7)
O14 0.0384(9) 0.0277(9) 0.0348(9) 0.0013(7) 0.0083(7) -0.0061(7)
O15 0.0295(8) 0.0268(9) 0.0361(9) 0.0035(7) 0.0089(7) -0.0018(7)
O16 0.0286(8) 0.0413(10) 0.0266(8) -0.0005(7) 0.0102(7) -0.0018(7)
N1 0.0395(11) 0.0270(11) 0.0266(10) -0.0073(8) -0.0072(9) 0.0132(9)
N2 0.0281(10) 0.0283(10) 0.0224(9) -0.0043(8) -0.0011(8) 0.0041(8)
N3 0.0223(9) 0.0256(10) 0.0247(9) 0.0009(7) 0.0103(7) 0.0008(7)
N4 0.0245(9) 0.0223(9) 0.0329(10) -0.0046(8) 0.0153(8) -0.0033(7)
N5 0.0325(10) 0.0283(10) 0.0290(10) -0.0035(8) 0.0153(8) -0.0061(8)
N6 0.0416(12) 0.0272(10) 0.0323(11) -0.0082(8) 0.0212(9) -0.0101(9)
N7 0.0260(9) 0.0273(10) 0.0195(9) 0.0014(7) 0.0000(7) -0.0004(8)
N8 0.0261(9) 0.0271(10) 0.0212(9) 0.0036(7) -0.0011(7) -0.0034(8)
C1 0.0513(18) 0.098(3) 0.0252(14) 0.0148(16) -0.0039(13) -0.0254(19)
C2 0.0486(16) 0.0642(19) 0.0241(13) -0.0018(12) 0.0044(11) -0.0168(14)
C3 0.0312(12) 0.0362(13) 0.0248(12) 0.0029(10) 0.0037(9) -0.0062(10)
C4 0.0343(12) 0.0243(12) 0.0262(11) -0.0047(9) 0.0043(10) 0.0006(10)
C5 0.0366(13) 0.0231(12) 0.0243(11) -0.0015(9) 0.0068(10) -0.0021(9)
C6 0.0256(12) 0.0489(16) 0.0248(12) 0.0058(11) 0.0048(9) -0.0016(11)
C7 0.0343(16) 0.109(3) 0.059(2) 0.011(2) -0.0037(15) -0.0232(18)
C8 0.0291(14) 0.098(3) 0.0475(18) 0.0495(19) -0.0090(13) -0.0217(16)
C9 0.0221(12) 0.0493(17) 0.0619(19) 0.0322(14) 0.0045(12) -0.0046(11)
C10 0.0225(11) 0.0342(13) 0.0349(13) 0.0121(10) 0.0034(9) -0.0043(9)
C11 0.0245(11) 0.0238(12) 0.0422(14) 0.0011(10) 0.0057(10) 0.0033(9)
C12 0.0281(12) 0.0198(11) 0.0345(13) -0.0081(9) 0.0064(10) 0.0011(9)
C13 0.0323(12) 0.0265(12) 0.0274(12) -0.0045(9) 0.0090(10) -0.0042(9)
C14 0.0531(16) 0.0323(14) 0.0337(13) 0.0005(10) 0.0192(12) -0.0038(12)
C15 0.0539(16) 0.0310(13) 0.0284(12) -0.0062(10) 0.0059(11) -0.0129(12)
C16 0.0393(14) 0.0445(16) 0.0399(14) 0.0169(12) 0.0130(11) 0.0160(12)
C17 0.0247(11) 0.0290(12) 0.0328(12) 0.0007(9) 0.0098(9) -0.0034(9)
C18 0.0236(11) 0.0268(11) 0.0203(10) 0.0002(9) 0.0048(8) -0.0001(9)
C19 0.0269(11) 0.0185(10) 0.0220(11) -0.0026(8) 0.0063(8) -0.0013(8)
C20 0.0262(11) 0.0204(11) 0.0313(12) -0.0013(9) 0.0095(9) -0.0016(9)
C21 0.0249(11) 0.0238(11) 0.0262(11) 0.0004(9) 0.0067(9) 0.0003(9)
C22 0.0385(13) 0.0306(13) 0.0332(13) -0.0050(10) 0.0146(11) 0.0018(10)
C23 0.0425(15) 0.0440(15) 0.0333(13) 0.0006(11) 0.0201(11) 0.0072(12)
C24 0.0278(12) 0.0347(13) 0.0368(13) 0.0029(10) 0.0092(10) 0.0063(10)
C25 0.0205(10) 0.0205(11) 0.0231(10) 0.0017(8) 0.0018(8) -0.0003(8)
C26 0.0193(10) 0.0234(11) 0.0231(10) 0.0043(8) 0.0022(8) 0.0019(8)
C27 0.0276(12) 0.0472(15) 0.0325(13) 0.0139(11) 0.0137(10) 0.0057(11)
C28 0.0219(11) 0.0289(12) 0.0297(12) 0.0091(9) 0.0042(9) 0.0000(9)
C29 0.0226(11) 0.0225(11) 0.0296(12) 0.0020(9) 0.0047(9) -0.0024(9)
C30 0.0237(11) 0.0346(13) 0.0212(11) -0.0001(9) 0.0022(9) -0.0015(9)
C31 0.0347(13) 0.0356(14) 0.0311(12) -0.0082(10) 0.0071(10) 0.0024(10)
C32 0.0400(14) 0.0543(17) 0.0255(12) 0.0054(11) 0.0063(11) -0.0109(12)
C33 0.0638(19) 0.0398(16) 0.0480(17) -0.0133(13) 0.0193(15) -0.0060(14)
C34 0.0452(15) 0.0318(14) 0.0447(15) 0.0046(11) 0.0121(12) 0.0035(11)
C35 0.0430(14) 0.0251(12) 0.0338(13) 0.0031(10) 0.0148(11) -0.0008(10)
C36 0.0258(11) 0.0213(11) 0.0253(11) 0.0015(9) 0.0066(9) 0.0011(8)
C37 0.0300(11) 0.0242(11) 0.0235(11) 0.0072(9) 0.0086(9) 0.0079(9)
C38 0.0303(12) 0.0339(13) 0.0332(12) 0.0145(10) 0.0115(10) 0.0105(10)
C39 0.0447(15) 0.0540(18) 0.0377(14) 0.0234(13) 0.0243(12) 0.0232(13)
C40 0.0312(13) 0.0475(16) 0.0321(13) 0.0110(11) 0.0088(10) 0.0047(11)
C41 0.0370(14) 0.0288(13) 0.0414(14) -0.0005(11) 0.0099(11) 0.0005(10)
C42 0.0266(12) 0.0419(14) 0.0290(12) -0.0017(10) 0.0079(10) 0.0015(10)
C43 0.070(2) 0.0499(17) 0.0315(14) 0.0116(12) 0.0283(14) 0.0293(15)
C44 0.0630(17) 0.0326(14) 0.0230(12) 0.0031(10) 0.0145(12) 0.0171(12)
C45 0.0422(13) 0.0250(12) 0.0196(11) 0.0041(9) 0.0086(9) 0.0084(10)
C46 0.0432(14) 0.0230(12) 0.0222(11) -0.0019(9) 0.0075(10) -0.0017(10)
C47 0.0485(17) 0.0446(17) 0.065(2) 0.0174(15) 0.0281(15) 0.0163(13)
C48 0.0437(15) 0.0373(15) 0.0473(16) -0.0047(12) 0.0110(12) -0.0099(12)
C49 0.0440(15) 0.0396(15) 0.0395(14) 0.0017(12) 0.0093(12) -0.0104(12)
C50 0.0396(14) 0.0284(13) 0.0351(13) -0.0002(10) 0.0094(11) -0.0002(10)
C51 0.0275(12) 0.0357(13) 0.0259(12) 0.0023(10) 0.0091(9) 0.0015(10)
C52 0.0273(11) 0.0246(12) 0.0238(11) 0.0019(9) 0.0079(9) 0.0034(9)
C53 0.0298(12) 0.0249(11) 0.0220(11) -0.0023(9) 0.0067(9) 0.0075(9)
C54 0.0515(15) 0.0313(13) 0.0231(11) 0.0000(10) 0.0070(11) 0.0140(11)
C55 0.0653(19) 0.0431(16) 0.0222(12) -0.0045(11) -0.0028(12) 0.0243(14)
C56 0.0402(14) 0.0467(16) 0.0274(12) -0.0074(11) 0.0110(11) -0.0023(12)
C57 0.0225(11) 0.0269(12) 0.0250(11) -0.0047(9) 0.0043(9) 0.0078(9)
C58 0.0193(10) 0.0243(11) 0.0284(11) -0.0015(9) 0.0064(9) 0.0030(8)
C59 0.0263(12) 0.0317(13) 0.0360(13) -0.0116(10) 0.0004(10) 0.0082(10)
C60 0.0423(15) 0.0467(16) 0.0299(13) -0.0154(12) -0.0073(11) 0.0184(12)
C61 0.0294(12) 0.0265(12) 0.0261(12) -0.0033(9) 0.0032(9) 0.0006(9)
C62 0.0411(14) 0.0309(13) 0.0328(13) -0.0017(10) 0.0071(11) 0.0024(11)
C63 0.0618(18) 0.0352(15) 0.0363(14) 0.0055(11) 0.0107(13) -0.0030(13)
C64 0.0327(13) 0.0429(15) 0.0378(14) -0.0003(12) -0.0006(11) 0.0091(11)

loop_
_atom_type_symbol
_atom_type_description
_atom_type_scat_dispersion_real
_atom_type_scat_dispersion_imag
_atom_type_scat_source
C C 0.0181 0.0091 'International Tables Vol C Tables 4.2.6.8 and 6.1.1.4'
H H 0.0000 0.0000 'International Tables Vol C Tables 4.2.6.8 and 6.1.1.4'
N N 0.0311 0.0180 'International Tables Vol C Tables 4.2.6.8 and 6.1.1.4'
O O 0.0492 0.0322 'International Tables Vol C Tables 4.2.6.8 and 6.1.1.4'

loop_
_geom_angle_atom_site_label_1
_geom_angle_atom_site_label_2
_geom_angle_atom_site_label_3
_geom_angle
N2 N1 C4 122.11(19)
N2 N1 C11 123.84(19)
C4 N1 C11 113.9(2)
N1 N2 C5 115.52(19)
N1 N2 C12 116.44(19)
C5 N2 C12 127.68(19)
N4 N3 C19 115.21(17)
N4 N3 C29 115.82(18)
C29 N3 C19 128.96(18)
N3 N4 C20 122.42(18)
N3 N4 C25 123.33(18)
C25 N4 C20 113.69(18)
N6 N5 C35 115.9(2)
N6 N5 C42 115.4(2)
C35 N5 C42 128.67(19)
N5 N6 C36 122.67(19)
N5 N6 C46 123.07(19)
C46 N6 C36 113.68(19)
N8 N7 C51 116.09(18)
N8 N7 C61 115.70(18)
C61 N7 C51 128.15(19)
N7 N8 C52 123.02(18)
N7 N8 C58 122.72(18)
C52 N8 C58 113.75(18)
C2 C1 H1 119.3
C8 C1 H1 119.3
C8 C1 C2 121.4(3)
C1 C2 H2 121.3
C3 C2 C1 117.4(3)
C3 C2 H2 121.3
C2 C3 C4 129.3(3)
C2 C3 C10 121.5(3)
C10 C3 C4 109.1(2)
O4 C4 N1 124.2(2)
O4 C4 C3 131.7(2)
N1 C4 C3 104.1(2)
O3 C5 N2 119.5(2)
O3 C5 C6 123.8(2)
N2 C5 C6 116.5(2)
C5 C6 C7 115.9(3)
C16 C6 C5 119.2(2)
C16 C6 C7 124.4(3)
C6 C7 H7A 109.5
C6 C7 H7B 109.5
C6 C7 H7C 109.5
H7A C7 H7B 109.5
H7A C7 H7C 109.5
H7B C7 H7C 109.5
C1 C8 H8 119.2
C1 C8 C9 121.6(3)
C9 C8 H8 119.2
C8 C9 H9 121.7
C10 C9 C8 116.5(3)
C10 C9 H9 121.7
C3 C10 C9 121.5(3)
C3 C10 C11 108.8(2)
C9 C10 C11 129.7(3)
O1 C11 N1 124.8(2)
O1 C11 C10 131.3(2)
N1 C11 C10 104.0(2)
O2 C12 N2 120.0(2)
O2 C12 C13 123.6(2)
N2 C12 C13 116.19(19)
C12 C13 C14 116.2(2)
C15 C13 C12 118.6(2)
C15 C13 C14 124.9(2)
C13 C14 H14A 109.5
C13 C14 H14B 109.5
C13 C14 H14C 109.5
H14A C14 H14B 109.5
H14A C14 H14C 109.5
H14B C14 H14C 109.5
C13 C15 H15A 120.0
C13 C15 H15B 120.0
H15A C15 H15B 120.0
C6 C16 H16A 120.0
C6 C16 H16B 120.0
H16A C16 H16B 120.0
H17A C17 H17B 120.0
C18 C17 H17A 120.0
C18 C17 H17B 120.0
C17 C18 C19 118.9(2)
C17 C18 C24 124.5(2)
C19 C18 C24 116.22(19)
O5 C19 N3 119.2(2)
O5 C19 C18 123.6(2)
N3 C19 C18 116.98(18)
O7 C20 N4 124.6(2)
O7 C20 C21 131.2(2)
N4 C20 C21 104.19(18)
C22 C21 C20 129.1(2)
C22 C21 C26 122.0(2)
C26 C21 C20 108.98(19)
C21 C22 H22 121.5
C21 C22 C23 116.9(2)
C23 C22 H22 121.5
C22 C23 H23 119.2
C27 C23 C22 121.6(2)
C27 C23 H23 119.2
C18 C24 H24A 109.5
C18 C24 H24B 109.5
C18 C24 H24C 109.5
H24A C24 H24B 109.5
H24A C24 H24C 109.5
H24B C24 H24C 109.5
O6 C25 N4 124.3(2)
O6 C25 C26 131.3(2)
N4 C25 C26 104.46(18)
C21 C26 C25 108.61(19)
C28 C26 C21 121.2(2)
C28 C26 C25 130.2(2)
C23 C27 H27 119.4
C23 C27 C28 121.1(2)
C28 C27 H27 119.4
C26 C28 C27 117.2(2)
C26 C28 H28 121.4
C27 C28 H28 121.4
O8 C29 N3 119.9(2)
O8 C29 C30 123.4(2)
N3 C29 C30 116.54(19)
C29 C30 C32 115.0(2)
C31 C30 C29 119.5(2)
C31 C30 C32 125.1(2)
C30 C31 H31A 120.0
C30 C31 H31B 120.0
H31A C31 H31B 120.0
C30 C32 H32A 109.5
C30 C32 H32B 109.5
C30 C32 H32C 109.5
H32A C32 H32B 109.5
H32A C32 H32C 109.5
H32B C32 H32C 109.5
H33A C33 H33B 120.0
C34 C33 H33A 120.0
C34 C33 H33B 120.0
C33 C34 C35 120.1(3)
C33 C34 C47 127.0(3)
C35 C34 C47 112.6(2)
O12 C35 N5 121.1(2)
O12 C35 C34 122.0(2)
N5 C35 C34 115.5(2)
O10 C36 N6 124.0(2)
O10 C36 C37 132.0(2)
N6 C36 C37 103.98(19)
C38 C37 C36 129.8(2)
C38 C37 C45 121.6(2)
C45 C37 C36 108.6(2)
C37 C38 H38 121.4
C37 C38 C39 117.1(3)
C39 C38 H38 121.4
C38 C39 H39 119.5
C43 C39 C38 121.1(3)
C43 C39 H39 119.5
H40A C40 H40B 109.5
H40A C40 H40C 109.5
H40B C40 H40C 109.5
C41 C40 H40A 109.5
C41 C40 H40B 109.5
C41 C40 H40C 109.5
C40 C41 C42 113.6(2)
C48 C41 C40 126.2(3)
C48 C41 C42 120.2(3)
O9 C42 N5 120.7(2)
O9 C42 C41 121.5(2)
N5 C42 C41 116.7(2)
C39 C43 H43 119.1
C44 C43 C39 121.8(2)
C44 C43 H43 119.1
C43 C44 H44 121.4
C43 C44 C45 117.1(3)
C45 C44 H44 121.4
C37 C45 C46 109.4(2)
C44 C45 C37 121.2(2)
C44 C45 C46 129.3(2)
O11 C46 N6 124.6(2)
O11 C46 C45 131.2(2)
N6 C46 C45 104.19(19)
C34 C47 H47A 109.5
C34 C47 H47B 109.5
C34 C47 H47C 109.5
H47A C47 H47B 109.5
H47A C47 H47C 109.5
H47B C47 H47C 109.5
C41 C48 H48A 120.0
C41 C48 H48B 120.0
H48A C48 H48B 120.0
H49A C49 H49B 120.0
C50 C49 H49A 120.0
C50 C49 H49B 120.0
C49 C50 C51 119.0(2)
C49 C50 C56 125.2(2)
C51 C50 C56 115.7(2)
O13 C51 N7 121.0(2)
O13 C51 C50 122.0(2)
N7 C51 C50 116.2(2)
O14 C52 N8 124.8(2)
O14 C52 C53 131.1(2)
N8 C52 C53 104.17(19)
C54 C53 C52 128.8(2)
C54 C53 C57 122.0(2)
C57 C53 C52 109.19(19)
C53 C54 H54 121.6
C53 C54 C55 116.8(3)
C55 C54 H54 121.6
C54 C55 H55 119.2
C60 C55 C54 121.7(2)
C60 C55 H55 119.2
C50 C56 H56A 109.5
C50 C56 H56B 109.5
C50 C56 H56C 109.5
H56A C56 H56B 109.5
H56A C56 H56C 109.5
H56B C56 H56C 109.5
C53 C57 C58 108.86(19)
C59 C57 C53 121.2(2)
C59 C57 C58 129.9(2)
O15 C58 N8 124.1(2)
O15 C58 C57 132.1(2)
N8 C58 C57 103.84(19)
C57 C59 H59 121.4
C57 C59 C60 117.3(3)
C60 C59 H59 121.4
C55 C60 C59 121.1(2)
C55 C60 H60 119.4
C59 C60 H60 119.4
O16 C61 N7 120.6(2)
O16 C61 C62 123.1(2)
N7 C61 C62 115.4(2)
C61 C62 C64 113.7(2)
C63 C62 C61 119.7(2)
C63 C62 C64 126.1(3)
C62 C63 H63A 120.0
C62 C63 H63B 120.0
H63A C63 H63B 120.0
C62 C64 H64A 109.5
C62 C64 H64B 109.5
C62 C64 H64C 109.5
H64A C64 H64B 109.5
H64A C64 H64C 109.5
H64B C64 H64C 109.5

loop_
_geom_bond_atom_site_label_1
_geom_bond_atom_site_label_2
_geom_bond_distance
O1 C11 1.197(3)
O2 C12 1.207(3)
O3 C5 1.208(3)
O4 C4 1.200(3)
O5 C19 1.206(3)
O6 C25 1.206(3)
O7 C20 1.201(3)
O8 C29 1.206(3)
O9 C42 1.186(3)
O10 C36 1.200(3)
O11 C46 1.204(3)
O12 C35 1.199(3)
O13 C51 1.191(3)
O14 C52 1.205(3)
O15 C58 1.199(3)
O16 C61 1.208(3)
N1 N2 1.377(3)
N1 C4 1.400(3)
N1 C11 1.402(3)
N2 C5 1.417(3)
N2 C12 1.419(3)
N3 N4 1.380(3)
N3 C19 1.422(3)
N3 C29 1.415(3)
N4 C20 1.401(3)
N4 C25 1.401(3)
N5 N6 1.380(3)
N5 C35 1.402(3)
N5 C42 1.420(3)
N6 C36 1.410(3)
N6 C46 1.401(3)
N7 N8 1.380(3)
N7 C51 1.420(3)
N7 C61 1.403(3)
N8 C52 1.400(3)
N8 C58 1.409(3)
C1 H1 0.9500
C1 C2 1.380(5)
C1 C8 1.379(6)
C2 H2 0.9500
C2 C3 1.379(4)
C3 C4 1.477(3)
C3 C10 1.385(4)
C5 C6 1.477(3)
C6 C7 1.497(4)
C6 C16 1.322(4)
C7 H7A 0.9800
C7 H7B 0.9800
C7 H7C 0.9800
C8 H8 0.9500
C8 C9 1.397(5)
C9 H9 0.9500
C9 C10 1.386(3)
C10 C11 1.482(4)
C12 C13 1.488(3)
C13 C14 1.495(3)
C13 C15 1.323(3)
C14 H14A 0.9800
C14 H14B 0.9800
C14 H14C 0.9800
C15 H15A 0.9500
C15 H15B 0.9500
C16 H16A 0.9500
C16 H16B 0.9500
C17 H17A 0.9500
C17 H17B 0.9500
C17 C18 1.321(3)
C18 C19 1.489(3)
C18 C24 1.501(3)
C20 C21 1.482(3)
C21 C22 1.375(3)
C21 C26 1.391(3)
C22 H22 0.9500
C22 C23 1.393(4)
C23 H23 0.9500
C23 C27 1.385(4)
C24 H24A 0.9800
C24 H24B 0.9800
C24 H24C 0.9800
C25 C26 1.481(3)
C26 C28 1.382(3)
C27 H27 0.9500
C27 C28 1.394(4)
C28 H28 0.9500
C29 C30 1.488(3)
C30 C31 1.325(4)
C30 C32 1.499(3)
C31 H31A 0.9500
C31 H31B 0.9500
C32 H32A 0.9800
C32 H32B 0.9800
C32 H32C 0.9800
C33 H33A 0.9500
C33 H33B 0.9500
C33 C34 1.338(4)
C34 C35 1.503(4)
C34 C47 1.544(4)
C36 C37 1.482(3)
C37 C38 1.385(3)
C37 C45 1.390(3)
C38 H38 0.9500
C38 C39 1.391(4)
C39 H39 0.9500
C39 C43 1.388(5)
C40 H40A 0.9800
C40 H40B 0.9800
C40 H40C 0.9800
C40 C41 1.504(4)
C41 C42 1.504(4)
C41 C48 1.336(4)
C43 H43 0.9500
C43 C44 1.384(4)
C44 H44 0.9500
C44 C45 1.387(3)
C45 C46 1.473(3)
C47 H47A 0.9800
C47 H47B 0.9800
C47 H47C 0.9800
C48 H48A 0.9500
C48 H48B 0.9500
C49 H49A 0.9500
C49 H49B 0.9500
C49 C50 1.335(4)
C50 C51 1.497(3)
C50 C56 1.501(3)
C52 C53 1.476(3)
C53 C54 1.387(3)
C53 C57 1.388(3)
C54 H54 0.9500
C54 C55 1.388(4)
C55 H55 0.9500
C55 C60 1.385(5)
C56 H56A 0.9800
C56 H56B 0.9800
C56 H56C 0.9800
C57 C58 1.483(3)
C57 C59 1.381(3)
C59 H59 0.9500
C59 C60 1.400(4)
C60 H60 0.9500
C61 C62 1.503(3)
C62 C63 1.337(4)
C62 C64 1.508(4)
C63 H63A 0.9500
C63 H63B 0.9500
C64 H64A 0.9800
C64 H64B 0.9800
C64 H64C 0.9800

loop_
_geom_torsion_atom_site_label_1
_geom_torsion_atom_site_label_2
_geom_torsion_atom_site_label_3
_geom_torsion_atom_site_label_4
_geom_torsion
O2 C12 C13 C14 47.3(3)
O2 C12 C13 C15 -126.2(3)
O3 C5 C6 C7 41.1(4)
O3 C5 C6 C16 -130.7(3)
O6 C25 C26 C21 -179.2(2)
O6 C25 C26 C28 1.4(4)
O7 C20 C21 C22 -4.4(4)
O7 C20 C21 C26 175.7(3)
O8 C29 C30 C31 125.5(3)
O8 C29 C30 C32 -47.3(3)
O10 C36 C37 C38 -3.0(4)
O10 C36 C37 C45 175.3(2)
O14 C52 C53 C54 -4.4(4)
O14 C52 C53 C57 175.5(2)
O16 C61 C62 C63 -123.3(3)
O16 C61 C62 C64 49.2(3)
N1 N2 C5 O3 29.3(3)
N1 N2 C5 C6 -145.1(2)
N1 N2 C12 O2 17.1(3)
N1 N2 C12 C13 -157.3(2)
N2 N1 C4 O4 0.8(4)
N2 N1 C4 C3 -178.4(2)
N2 N1 C11 O1 -1.5(4)
N2 N1 C11 C10 178.5(2)
N2 C5 C6 C7 -144.8(3)
N2 C5 C6 C16 43.4(3)
N2 C12 C13 C14 -138.5(2)
N2 C12 C13 C15 47.9(3)
N3 N4 C20 O7 -3.9(4)
N3 N4 C20 C21 174.60(19)
N3 N4 C25 O6 5.9(3)
N3 N4 C25 C26 -173.68(19)
N3 C29 C30 C31 -49.7(3)
N3 C29 C30 C32 137.5(2)
N4 N3 C19 O5 -23.5(3)
N4 N3 C19 C18 151.15(18)
N4 N3 C29 O8 -19.4(3)
N4 N3 C29 C30 155.98(19)
N4 C20 C21 C22 177.3(2)
N4 C20 C21 C26 -2.6(2)
N4 C25 C26 C21 0.3(2)
N4 C25 C26 C28 -179.0(2)
N5 N6 C36 O10 -4.5(4)
N5 N6 C36 C37 174.7(2)
N5 N6 C46 O11 8.0(4)
N5 N6 C46 C45 -172.8(2)
N6 N5 C35 O12 17.2(3)
N6 N5 C35 C34 -149.6(2)
N6 N5 C42 O9 14.3(3)
N6 N5 C42 C41 -153.8(2)
N6 C36 C37 C38 177.9(2)
N6 C36 C37 C45 -3.8(2)
N7 N8 C52 O14 -3.2(4)
N7 N8 C52 C53 176.42(19)
N7 N8 C58 O15 5.4(3)
N7 N8 C58 C57 -174.97(19)
N7 C61 C62 C63 45.8(3)
N7 C61 C62 C64 -141.7(2)
N8 N7 C51 O13 17.0(3)
N8 N7 C51 C50 -152.7(2)
N8 N7 C61 O16 18.2(3)
N8 N7 C61 C62 -151.1(2)
N8 C52 C53 C54 176.0(2)
N8 C52 C53 C57 -4.1(2)
C1 C2 C3 C4 178.5(3)
C1 C2 C3 C10 -0.5(4)
C1 C8 C9 C10 0.2(4)
C2 C1 C8 C9 -0.3(5)
C2 C3 C4 O4 3.1(5)
C2 C3 C4 N1 -177.9(3)
C2 C3 C10 C9 0.5(4)
C2 C3 C10 C11 179.6(2)
C3 C10 C11 O1 178.2(3)
C3 C10 C11 N1 -1.8(3)
C4 N1 N2 C5 72.5(3)
C4 N1 N2 C12 -101.2(3)
C4 N1 C11 O1 -177.2(2)
C4 N1 C11 C10 2.8(3)
C4 C3 C10 C9 -178.7(2)
C4 C3 C10 C11 0.4(3)
C5 N2 C12 O2 -155.7(2)
C5 N2 C12 C13 29.9(3)
C8 C1 C2 C3 0.4(4)
C8 C9 C10 C3 -0.3(4)
C8 C9 C10 C11 -179.2(2)
C9 C10 C11 O1 -2.8(5)
C9 C10 C11 N1 177.2(2)
C10 C3 C4 O4 -177.8(3)
C10 C3 C4 N1 1.3(3)
C11 N1 N2 C5 -102.8(3)
C11 N1 N2 C12 83.5(3)
C11 N1 C4 O4 176.6(2)
C11 N1 C4 C3 -2.6(3)
C12 N2 C5 O3 -157.9(2)
C12 N2 C5 C6 27.7(3)
C17 C18 C19 O5 126.6(3)
C17 C18 C19 N3 -47.8(3)
C19 N3 N4 C20 -79.3(3)
C19 N3 N4 C25 91.5(2)
C19 N3 C29 O8 160.6(2)
C19 N3 C29 C30 -24.0(3)
C20 N4 C25 O6 177.5(2)
C20 N4 C25 C26 -2.1(2)
C20 C21 C22 C23 179.8(2)
C20 C21 C26 C25 1.4(2)
C20 C21 C26 C28 -179.2(2)
C21 C22 C23 C27 -0.8(4)
C21 C26 C28 C27 -0.4(3)
C22 C21 C26 C25 -178.5(2)
C22 C21 C26 C28 0.9(3)
C22 C23 C27 C28 1.4(4)
C23 C27 C28 C26 -0.7(3)
C24 C18 C19 O5 -46.7(3)
C24 C18 C19 N3 138.9(2)
C25 N4 C20 O7 -175.6(2)
C25 N4 C20 C21 2.9(2)
C25 C26 C28 C27 178.8(2)
C26 C21 C22 C23 -0.3(4)
C29 N3 N4 C20 100.6(2)
C29 N3 N4 C25 -88.5(3)
C29 N3 C19 O5 156.5(2)
C29 N3 C19 C18 -28.8(3)
C33 C34 C35 O12 -121.1(3)
C33 C34 C35 N5 45.6(4)
C35 N5 N6 C36 77.0(3)
C35 N5 N6 C46 -112.4(3)
C35 N5 C42 O9 -162.8(2)
C35 N5 C42 C41 29.2(4)
C36 N6 C46 O11 179.4(2)
C36 N6 C46 C45 -1.4(3)
C36 C37 C38 C39 176.7(2)
C36 C37 C45 C44 -176.4(2)
C36 C37 C45 C46 3.1(3)
C37 C38 C39 C43 -0.5(4)
C37 C45 C46 O11 177.9(3)
C37 C45 C46 N6 -1.2(3)
C38 C37 C45 C44 2.0(3)
C38 C37 C45 C46 -178.4(2)
C38 C39 C43 C44 1.7(4)
C39 C43 C44 C45 -1.1(4)
C40 C41 C42 O9 51.4(3)
C40 C41 C42 N5 -140.7(2)
C42 N5 N6 C36 -100.5(3)
C42 N5 N6 C46 70.1(3)
C42 N5 C35 O12 -165.7(2)
C42 N5 C35 C34 27.5(4)
C43 C44 C45 C37 -0.8(4)
C43 C44 C45 C46 179.8(2)
C44 C45 C46 O11 -2.5(4)
C44 C45 C46 N6 178.3(2)
C45 C37 C38 C39 -1.4(3)
C46 N6 C36 O10 -176.0(2)
C46 N6 C36 C37 3.2(3)
C47 C34 C35 O12 52.5(3)
C47 C34 C35 N5 -140.8(2)
C48 C41 C42 O9 -125.8(3)
C48 C41 C42 N5 42.2(4)
C49 C50 C51 O13 -123.1(3)
C49 C50 C51 N7 46.4(3)
C51 N7 N8 C52 79.6(3)
C51 N7 N8 C58 -109.1(2)
C51 N7 C61 O16 -158.9(2)
C51 N7 C61 C62 31.7(3)
C52 N8 C58 O15 177.5(2)
C52 N8 C58 C57 -2.9(2)
C52 C53 C54 C55 179.6(2)
C52 C53 C57 C58 2.5(2)
C52 C53 C57 C59 -178.6(2)
C53 C54 C55 C60 -0.8(4)
C53 C57 C58 O15 179.6(2)
C53 C57 C58 N8 0.1(2)
C53 C57 C59 C60 -1.3(3)
C54 C53 C57 C58 -177.6(2)
C54 C53 C57 C59 1.3(3)
C54 C55 C60 C59 0.8(4)
C56 C50 C51 O13 52.8(3)
C56 C50 C51 N7 -137.7(2)
C57 C53 C54 C55 -0.2(4)
C57 C59 C60 C55 0.3(4)
C58 N8 C52 O14 -175.3(2)
C58 N8 C52 C53 4.4(2)
C58 C57 C59 C60 177.3(2)
C59 C57 C58 O15 0.9(4)
C59 C57 C58 N8 -178.7(2)
C61 N7 N8 C52 -97.9(2)
C61 N7 N8 C58 73.4(3)
C61 N7 C51 O13 -165.9(2)
C61 N7 C51 C50 24.5(3)
